data_4324942
loop_
_publ_author_name
'Mrinal Sarkar'
'Rodolphe Cl\'erac'
'Corine Mathoni\`ere'
'Nigel G. R. Hearns'
'Valerio Bertolasi'
'Debashis Ray'

_publ_contact_author_address
; Department of Chemistry 
 Indian Institute of Technology
 Kharagpur-721302
 India
;
_publ_contact_author_email deposit@ccdc.cam.ac.uk
_publ_contact_author_fax ' 913222-255303'
_publ_contact_author_name ' Prof. Debashis Ray'
_publ_contact_author_phone ' 03222-283324'
_publ_section_title
;
 New Phenoxido-Bridged Quasi-Tetrahedral and Rhomboidal [Cu4] Compounds
 Bearing \m4-Oxido or \m1,1-Azido Ligands: Synthesis, Chemical Reactivity,
 and Magnetic Studies
;
_journal_name_full 'Inorganic Chemistry'
_journal_page_first 3922
_journal_page_last 3933
_journal_paper_doi 10.1021/ic102226j
_journal_volume 50
_journal_year 2011
_chemical_formula_moiety 'C21 H29 Cu2 N11 O1, 0.5(C3 H7 N O)'
_chemical_formula_sum 'C22.5 H32.5 Cu2 N11.5 O1.5'
_chemical_formula_weight 615.18
_chemical_name_systematic
;

 ?

;
_space_group_IT_number 15
_symmetry_cell_setting monoclinic
_symmetry_space_group_name_Hall '-C 2yc'
_symmetry_space_group_name_H-M 'C 1 2/c 1'
_atom_sites_solution_hydrogens geom
_atom_sites_solution_primary direct
_atom_sites_solution_secondary difmap
_audit_creation_method SHELXL-97
_cell_angle_alpha 90.00
_cell_angle_beta 103.887(2)
_cell_angle_gamma 90.00
_cell_formula_units_Z 8
_cell_length_a 17.6314(10)
_cell_length_b 16.5650(10)
_cell_length_c 19.2469(11)
_cell_measurement_temperature 293(2)
_cell_volume 5457.0(6)
_computing_structure_refinement 'SHELXL-97 (Sheldrick, 1997)'
_diffrn_ambient_temperature 293(2)
_diffrn_measured_fraction_theta_full 0.986
_diffrn_measured_fraction_theta_max 0.986
_diffrn_radiation_monochromator graphite
_diffrn_radiation_source 'fine-focus sealed tube'
_diffrn_radiation_type MoK\a
_diffrn_radiation_wavelength 0.71073
_diffrn_reflns_av_R_equivalents 0.0503
_diffrn_reflns_av_sigmaI/netI 0.0415
_diffrn_reflns_limit_h_max 23
_diffrn_reflns_limit_h_min -23
_diffrn_reflns_limit_k_max 21
_diffrn_reflns_limit_k_min -21
_diffrn_reflns_limit_l_max 23
_diffrn_reflns_limit_l_min -24
_diffrn_reflns_number 37353
_diffrn_reflns_theta_full 28.00
_diffrn_reflns_theta_max 28.00
_diffrn_reflns_theta_min 1.71
_exptl_absorpt_coefficient_mu 1.600
_exptl_absorpt_correction_type none
_exptl_crystal_colour Green
_exptl_crystal_density_diffrn 1.498
_exptl_crystal_description Block
_exptl_crystal_F_000 2544
_exptl_crystal_size_max 0.38
_exptl_crystal_size_mid 0.26
_exptl_crystal_size_min 0.21
_refine_diff_density_max 0.559
_refine_diff_density_min -0.370
_refine_diff_density_rms 0.072
_refine_ls_extinction_method none
_refine_ls_goodness_of_fit_ref 1.007
_refine_ls_hydrogen_treatment constr
_refine_ls_matrix_type full
_refine_ls_number_parameters 337
_refine_ls_number_reflns 6493
_refine_ls_number_restraints 0
_refine_ls_restrained_S_all 1.007
_refine_ls_R_factor_all 0.0750
_refine_ls_R_factor_gt 0.0430
_refine_ls_shift/su_max 0.001
_refine_ls_shift/su_mean 0.000
_refine_ls_structure_factor_coef Fsqd
_refine_ls_weighting_details 'calc w=1/[\s^2^(Fo^2^)+(0.0618P)^2^+5.1587P] where P=(Fo^2^+2Fc^2^)/3'
_refine_ls_weighting_scheme calc
_refine_ls_wR_factor_gt 0.1039
_refine_ls_wR_factor_ref 0.1186
_reflns_number_gt 4523
_reflns_number_total 6493
_reflns_threshold_expression I>2sigma(I)
_cod_data_source_file ic102226j_si_001_2.cif
_cod_data_source_block DR-MS-1-769535
_cod_original_cell_volume 5457.0(5)
_cod_original_sg_symbol_H-M 'C 2/c'
_cod_original_formula_sum 'C22.50 H32.50 Cu2 N11.50 O1.50'
_cod_database_code 4324942

loop_
_symmetry_equiv_pos_as_xyz
'x, y, z'
'-x, y, -z+1/2'
'x+1/2, y+1/2, z'
'-x+1/2, y+1/2, -z+1/2'
'-x, -y, -z'
'x, -y, z-1/2'
'-x+1/2, -y+1/2, -z'
'x+1/2, -y+1/2, z-1/2'

loop_
_atom_site_label
_atom_site_type_symbol
_atom_site_fract_x
_atom_site_fract_y
_atom_site_fract_z
_atom_site_U_iso_or_equiv
_atom_site_adp_type
_atom_site_occupancy
_atom_site_symmetry_multiplicity
_atom_site_calc_flag
_atom_site_refinement_flags
Cu1 Cu -0.15246(2) 0.51137(2) 0.41873(2) 0.03932(12) Uani 1 1 d .
Cu2 Cu 0.02293(2) 0.52932(2) 0.41568(2) 0.03637(12) Uani 1 1 d .
O1 O -0.07404(11) 0.59376(12) 0.40332(12) 0.0381(5) Uani 1 1 d .
N1 N -0.23509(13) 0.59187(14) 0.41046(14) 0.0362(5) Uani 1 1 d .
N2 N 0.07936(14) 0.61936(15) 0.38411(14) 0.0383(6) Uani 1 1 d .
N3 N -0.05266(15) 0.44958(15) 0.43550(17) 0.0474(7) Uani 1 1 d .
N4 N -0.04693(17) 0.37606(17) 0.43686(17) 0.0529(7) Uani 1 1 d .
N5 N -0.0416(2) 0.3080(2) 0.4414(3) 0.0920(13) Uani 1 1 d .
N6 N -0.21163(19) 0.4153(2) 0.3816(2) 0.0780(11) Uani 1 1 d .
N7 N -0.2745(2) 0.39005(18) 0.3763(2) 0.0655(9) Uani 1 1 d .
N8 N -0.3355(2) 0.3616(2) 0.3697(3) 0.0967(14) Uani 1 1 d .
N9 N 0.11560(15) 0.46215(16) 0.45346(15) 0.0439(6) Uani 1 1 d .
N10 N 0.12777(17) 0.39699(18) 0.43243(17) 0.0538(7) Uani 1 1 d .
N11 N 0.1437(3) 0.3346(3) 0.4159(3) 0.1079(17) Uani 1 1 d .
C1 C -0.08703(16) 0.66949(16) 0.38285(15) 0.0319(6) Uani 1 1 d .
C2 C -0.16116(16) 0.70550(17) 0.37779(17) 0.0357(7) Uani 1 1 d .
C3 C -0.17399(18) 0.78500(18) 0.35338(18) 0.0428(7) Uani 1 1 d .
H3 H -0.2227 0.8081 0.3507 0.051 Uiso 1 1 calc R
C4 C -0.11738(19) 0.83092(18) 0.33297(19) 0.0452(8) Uani 1 1 d .
C5 C -0.04517(19) 0.79622(18) 0.33966(18) 0.0428(7) Uani 1 1 d .
H5 H -0.0059 0.8264 0.3274 0.051 Uiso 1 1 calc R
C6 C -0.02860(17) 0.71699(17) 0.36436(16) 0.0364(7) Uani 1 1 d .
C7 C -0.22724(17) 0.66613(18) 0.39567(17) 0.0398(7) Uani 1 1 d .
H7 H -0.2696 0.6993 0.3965 0.048 Uiso 1 1 calc R
C8 C 0.04985(17) 0.68896(18) 0.36700(18) 0.0405(7) Uani 1 1 d .
H8 H 0.0832 0.7268 0.3545 0.049 Uiso 1 1 calc R
C9 C -0.1344(2) 0.9168(2) 0.3064(2) 0.0657(11) Uani 1 1 d .
H9A H -0.1264 0.9529 0.3465 0.099 Uiso 1 1 calc R
H9B H -0.1876 0.9207 0.2792 0.099 Uiso 1 1 calc R
H9C H -0.0999 0.9313 0.2766 0.099 Uiso 1 1 calc R
C10 C -0.31280(17) 0.56758(19) 0.42171(18) 0.0419(7) Uani 1 1 d .
H10 H -0.3086 0.5108 0.4364 0.050 Uiso 1 1 calc R
C11 C -0.3371(2) 0.6144(3) 0.4803(2) 0.0624(10) Uani 1 1 d .
H11A H -0.3395 0.6716 0.4688 0.075 Uiso 1 1 calc R
H11B H -0.2986 0.6069 0.5252 0.075 Uiso 1 1 calc R
C12 C -0.4169(2) 0.5858(3) 0.4882(2) 0.0692(12) Uani 1 1 d .
H12A H -0.4126 0.5304 0.5051 0.083 Uiso 1 1 calc R
H12B H -0.4330 0.6188 0.5238 0.083 Uiso 1 1 calc R
C13 C -0.4770(2) 0.5905(3) 0.4200(2) 0.0662(11) Uani 1 1 d .
H13A H -0.4854 0.6467 0.4059 0.079 Uiso 1 1 calc R
H13B H -0.5258 0.5692 0.4271 0.079 Uiso 1 1 calc R
C14 C -0.4541(2) 0.5444(3) 0.3613(2) 0.0700(12) Uani 1 1 d .
H14A H -0.4929 0.5527 0.3167 0.084 Uiso 1 1 calc R
H14B H -0.4523 0.4872 0.3723 0.084 Uiso 1 1 calc R
C15 C -0.3739(2) 0.5721(3) 0.35254(19) 0.0557(9) Uani 1 1 d .
H15A H -0.3583 0.5385 0.3171 0.067 Uiso 1 1 calc R
H15B H -0.3778 0.6273 0.3352 0.067 Uiso 1 1 calc R
C16 C 0.16154(18) 0.60840(19) 0.37727(19) 0.0447(8) Uani 1 1 d .
H16 H 0.1748 0.5513 0.3864 0.054 Uiso 1 1 calc R
C17 C 0.1688(2) 0.6269(3) 0.3020(2) 0.0770(13) Uani 1 1 d .
H17A H 0.1535 0.6824 0.2898 0.092 Uiso 1 1 calc R
H17B H 0.1346 0.5917 0.2681 0.092 Uiso 1 1 calc R
C18 C 0.2545(3) 0.6138(4) 0.2984(3) 0.108(2) Uani 1 1 d .
H18A H 0.2672 0.5569 0.3050 0.129 Uiso 1 1 calc R
H18B H 0.2603 0.6293 0.2513 0.129 Uiso 1 1 calc R
C19 C 0.3096(3) 0.6611(4) 0.3535(4) 0.117(3) Uani 1 1 d .
H19A H 0.3626 0.6493 0.3505 0.141 Uiso 1 1 calc R
H19B H 0.3003 0.7182 0.3438 0.141 Uiso 1 1 calc R
C20 C 0.3019(2) 0.6435(4) 0.4256(3) 0.0942(17) Uani 1 1 d .
H20A H 0.3368 0.6783 0.4594 0.113 Uiso 1 1 calc R
H20B H 0.3172 0.5880 0.4375 0.113 Uiso 1 1 calc R
C21 C 0.2181(2) 0.6565(3) 0.4322(2) 0.0714(12) Uani 1 1 d .
H21A H 0.2140 0.6405 0.4797 0.086 Uiso 1 1 calc R
H21B H 0.2050 0.7133 0.4261 0.086 Uiso 1 1 calc R
O1A O 0.0014(5) 0.4787(6) 0.2891(4) 0.111(3) Uiso 0.50 1 d P
N1A N 0.0239(4) 0.3515(5) 0.2494(5) 0.082(2) Uiso 0.50 1 d P
C1A C 0.0248(12) 0.4152(13) 0.2379(12) 0.172(7) Uiso 0.50 1 d P
C2A C 0.0206(9) 0.2739(8) 0.2421(9) 0.126(5) Uiso 0.50 1 d P
C3A C 0.0988(11) 0.3655(12) 0.2431(9) 0.156(6) Uiso 0.50 1 d P

loop_
_atom_site_aniso_label
_atom_site_aniso_U_11
_atom_site_aniso_U_22
_atom_site_aniso_U_33
_atom_site_aniso_U_23
_atom_site_aniso_U_13
_atom_site_aniso_U_12
Cu1 0.0286(2) 0.03068(18) 0.0589(3) 0.00327(16) 0.01079(17) 0.00181(14)
Cu2 0.02871(19) 0.02927(18) 0.0519(3) 0.00575(15) 0.01123(16) 0.00346(13)
O1 0.0256(10) 0.0318(10) 0.0581(14) 0.0114(9) 0.0125(9) 0.0040(8)
N1 0.0249(12) 0.0374(13) 0.0464(15) 0.0020(11) 0.0086(11) 0.0014(10)
N2 0.0298(13) 0.0364(13) 0.0510(16) 0.0064(11) 0.0139(12) 0.0030(10)
N3 0.0315(14) 0.0268(12) 0.085(2) 0.0064(13) 0.0163(14) 0.0031(10)
N4 0.0466(17) 0.0410(16) 0.073(2) -0.0001(14) 0.0183(15) 0.0036(12)
N5 0.089(3) 0.0348(18) 0.154(4) 0.005(2) 0.032(3) 0.0079(17)
N6 0.0392(18) 0.0512(19) 0.141(4) -0.018(2) 0.017(2) -0.0124(15)
N7 0.064(2) 0.0412(16) 0.087(3) 0.0026(16) 0.0095(19) -0.0038(16)
N8 0.070(3) 0.068(2) 0.147(4) 0.000(3) 0.016(3) -0.029(2)
N9 0.0352(14) 0.0416(14) 0.0549(17) 0.0111(12) 0.0109(12) 0.0096(11)
N10 0.0426(16) 0.0504(18) 0.066(2) 0.0009(15) 0.0091(15) 0.0120(14)
N11 0.084(3) 0.079(3) 0.143(4) -0.039(3) -0.008(3) 0.037(2)
C1 0.0296(15) 0.0272(13) 0.0380(17) 0.0033(11) 0.0067(12) 0.0028(11)
C2 0.0283(15) 0.0310(14) 0.0465(18) 0.0012(12) 0.0065(13) 0.0018(11)
C3 0.0293(15) 0.0331(14) 0.063(2) 0.0013(14) 0.0054(14) 0.0060(12)
C4 0.0405(18) 0.0313(15) 0.059(2) 0.0096(14) 0.0012(15) 0.0027(13)
C5 0.0390(17) 0.0341(15) 0.055(2) 0.0075(14) 0.0113(15) -0.0033(13)
C6 0.0299(15) 0.0322(14) 0.0468(18) 0.0040(12) 0.0085(13) 0.0017(11)
C7 0.0273(15) 0.0398(16) 0.052(2) 0.0021(14) 0.0082(14) 0.0079(12)
C8 0.0305(15) 0.0372(15) 0.056(2) 0.0063(14) 0.0143(14) -0.0021(12)
C9 0.056(2) 0.0352(17) 0.099(3) 0.0167(19) 0.005(2) 0.0026(16)
C10 0.0277(15) 0.0402(16) 0.059(2) 0.0057(15) 0.0126(14) 0.0003(12)
C11 0.043(2) 0.094(3) 0.052(2) -0.008(2) 0.0147(17) -0.007(2)
C12 0.048(2) 0.100(3) 0.067(3) 0.001(2) 0.028(2) -0.002(2)
C13 0.0333(19) 0.076(3) 0.093(3) 0.016(2) 0.022(2) -0.0003(17)
C14 0.036(2) 0.097(3) 0.073(3) 0.000(2) 0.0065(19) -0.021(2)
C15 0.0406(19) 0.074(2) 0.052(2) -0.0074(18) 0.0116(16) -0.0128(18)
C16 0.0316(16) 0.0416(16) 0.065(2) 0.0163(15) 0.0207(16) 0.0092(13)
C17 0.061(3) 0.114(4) 0.062(3) 0.008(2) 0.026(2) 0.030(3)
C18 0.100(4) 0.152(6) 0.094(4) 0.052(4) 0.068(4) 0.074(4)
C19 0.041(3) 0.167(6) 0.155(6) 0.086(5) 0.046(3) 0.030(3)
C20 0.034(2) 0.138(5) 0.109(4) 0.023(4) 0.014(2) 0.002(3)
C21 0.038(2) 0.102(3) 0.074(3) 0.008(2) 0.0116(19) 0.004(2)

loop_
_atom_type_symbol
_atom_type_description
_atom_type_scat_dispersion_real
_atom_type_scat_dispersion_imag
_atom_type_scat_source
C C 0.0033 0.0016 'International Tables Vol C Tables 4.2.6.8 and 6.1.1.4'
H H 0.0000 0.0000 'International Tables Vol C Tables 4.2.6.8 and 6.1.1.4'
Cu Cu 0.3201 1.2651 'International Tables Vol C Tables 4.2.6.8 and 6.1.1.4'
N N 0.0061 0.0033 'International Tables Vol C Tables 4.2.6.8 and 6.1.1.4'
O O 0.0106 0.0060 'International Tables Vol C Tables 4.2.6.8 and 6.1.1.4'

loop_
_geom_angle_atom_site_label_1
_geom_angle_atom_site_label_2
_geom_angle_atom_site_label_3
_geom_angle
_geom_angle_site_symmetry_1
_geom_angle_site_symmetry_3
N6 Cu1 N1 101.85(12) . .
N6 Cu1 N3 90.80(12) . .
N1 Cu1 N3 167.35(11) . .
N6 Cu1 O1 145.88(14) . .
N1 Cu1 O1 92.89(9) . .
N3 Cu1 O1 76.19(9) . .
N6 Cu1 N9 120.65(15) . 5_566
N1 Cu1 N9 88.41(10) . 5_566
N3 Cu1 N9 85.27(11) . 5_566
O1 Cu1 N9 90.03(9) . 5_566
N9 Cu2 N2 96.10(11) . .
N9 Cu2 N3 95.13(11) . .
N2 Cu2 N3 168.45(11) . .
N9 Cu2 O1 165.02(10) . .
N2 Cu2 O1 92.31(9) . .
N3 Cu2 O1 77.34(9) . .
C1 O1 Cu2 129.17(17) . .
C1 O1 Cu1 127.76(17) . .
Cu2 O1 Cu1 102.73(9) . .
C7 N1 C10 116.4(2) . .
C7 N1 Cu1 123.8(2) . .
C10 N1 Cu1 119.79(19) . .
C8 N2 C16 115.5(2) . .
C8 N2 Cu2 124.0(2) . .
C16 N2 Cu2 120.46(19) . .
N4 N3 Cu2 127.9(2) . .
N4 N3 Cu1 125.5(2) . .
Cu2 N3 Cu1 103.61(11) . .
N5 N4 N3 176.8(4) . .
N7 N6 Cu1 137.8(3) . .
N8 N7 N6 176.5(4) . .
N10 N9 Cu2 126.1(3) . .
N10 N9 Cu1 118.8(2) . 5_566
Cu2 N9 Cu1 105.61(12) . 5_566
N11 N10 N9 175.5(4) . .
O1 C1 C6 121.5(2) . .
O1 C1 C2 120.8(2) . .
C6 C1 C2 117.7(2) . .
C3 C2 C1 119.4(3) . .
C3 C2 C7 115.5(3) . .
C1 C2 C7 125.1(3) . .
C4 C3 C2 122.9(3) . .
C4 C3 H3 118.5 . .
C2 C3 H3 118.5 . .
C5 C4 C3 117.3(3) . .
C5 C4 C9 121.8(3) . .
C3 C4 C9 120.9(3) . .
C4 C5 C6 122.4(3) . .
C4 C5 H5 118.8 . .
C6 C5 H5 118.8 . .
C5 C6 C1 120.2(3) . .
C5 C6 C8 115.6(3) . .
C1 C6 C8 124.2(3) . .
N1 C7 C2 128.6(3) . .
N1 C7 H7 115.7 . .
C2 C7 H7 115.7 . .
N2 C8 C6 128.7(3) . .
N2 C8 H8 115.6 . .
C6 C8 H8 115.6 . .
C4 C9 H9A 109.5 . .
C4 C9 H9B 109.5 . .
H9A C9 H9B 109.5 . .
C4 C9 H9C 109.5 . .
H9A C9 H9C 109.5 . .
H9B C9 H9C 109.5 . .
N1 C10 C15 110.3(3) . .
N1 C10 C11 113.8(3) . .
C15 C10 C11 111.3(3) . .
N1 C10 H10 107.0 . .
C15 C10 H10 107.0 . .
C11 C10 H10 107.0 . .
C10 C11 C12 110.3(3) . .
C10 C11 H11A 109.6 . .
C12 C11 H11A 109.6 . .
C10 C11 H11B 109.6 . .
C12 C11 H11B 109.6 . .
H11A C11 H11B 108.1 . .
C13 C12 C11 112.1(3) . .
C13 C12 H12A 109.2 . .
C11 C12 H12A 109.2 . .
C13 C12 H12B 109.2 . .
C11 C12 H12B 109.2 . .
H12A C12 H12B 107.9 . .
C12 C13 C14 112.2(3) . .
C12 C13 H13A 109.2 . .
C14 C13 H13A 109.2 . .
C12 C13 H13B 109.2 . .
C14 C13 H13B 109.2 . .
H13A C13 H13B 107.9 . .
C13 C14 C15 110.6(3) . .
C13 C14 H14A 109.5 . .
C15 C14 H14A 109.5 . .
C13 C14 H14B 109.5 . .
C15 C14 H14B 109.5 . .
H14A C14 H14B 108.1 . .
C10 C15 C14 111.9(3) . .
C10 C15 H15A 109.2 . .
C14 C15 H15A 109.2 . .
C10 C15 H15B 109.2 . .
C14 C15 H15B 109.2 . .
H15A C15 H15B 107.9 . .
C21 C16 N2 111.6(3) . .
C21 C16 C17 111.9(3) . .
N2 C16 C17 111.4(3) . .
C21 C16 H16 107.2 . .
N2 C16 H16 107.2 . .
C17 C16 H16 107.2 . .
C16 C17 C18 108.8(3) . .
C16 C17 H17A 109.9 . .
C18 C17 H17A 109.9 . .
C16 C17 H17B 109.9 . .
C18 C17 H17B 109.9 . .
H17A C17 H17B 108.3 . .
C19 C18 C17 112.0(4) . .
C19 C18 H18A 109.2 . .
C17 C18 H18A 109.2 . .
C19 C18 H18B 109.2 . .
C17 C18 H18B 109.2 . .
H18A C18 H18B 107.9 . .
C20 C19 C18 112.4(5) . .
C20 C19 H19A 109.1 . .
C18 C19 H19A 109.1 . .
C20 C19 H19B 109.1 . .
C18 C19 H19B 109.1 . .
H19A C19 H19B 107.9 . .
C19 C20 C21 111.4(4) . .
C19 C20 H20A 109.3 . .
C21 C20 H20A 109.3 . .
C19 C20 H20B 109.3 . .
C21 C20 H20B 109.3 . .
H20A C20 H20B 108.0 . .
C16 C21 C20 111.1(4) . .
C16 C21 H21A 109.4 . .
C20 C21 H21A 109.4 . .
C16 C21 H21B 109.4 . .
C20 C21 H21B 109.4 . .
H21A C21 H21B 108.0 . .
C1A O1A O1A 69.6(11) 2 2
C1A O1A C1A 43.8(15) 2 .
O1A O1A C1A 46.8(8) 2 .
N1A N1A C1A 94.0(12) 2 .
N1A N1A C2A 89.1(7) 2 .
C1A N1A C2A 162.3(18) . .
N1A N1A C3A 169.7(11) 2 .
C1A N1A C3A 75.9(13) . .
C2A N1A C3A 100.2(12) . .
N1A N1A C1A 49.3(9) 2 2
C1A N1A C1A 49.3(17) . 2
C2A N1A C1A 138.1(12) . 2
C3A N1A C1A 121.7(13) . 2
N1A N1A C2A 57.3(6) 2 2
C1A N1A C2A 150.9(15) . 2
C2A N1A C2A 33.7(10) . 2
C3A N1A C2A 132.6(11) . 2
C1A N1A C2A 104.9(10) 2 2
N1A C1A C1A 81.9(12) . 2
N1A C1A O1A 156(2) . 2
C1A C1A O1A 85.4(16) 2 2
N1A C1A N1A 36.7(9) . 2
C1A C1A N1A 48.8(9) 2 2
O1A C1A N1A 122.2(17) 2 2
N1A C1A C3A 60.9(14) . .
C1A C1A C3A 137(2) 2 .
O1A C1A C3A 136.6(18) 2 .
N1A C1A C3A 97.6(16) 2 .
N1A C1A O1A 120.7(17) . .
C1A C1A O1A 50.8(11) 2 .
O1A C1A O1A 63.6(12) 2 .
N1A C1A O1A 97.4(11) 2 .
C3A C1A O1A 132.3(18) . .
C2A C2A N1A 88.9(7) 2 .
C2A C2A N1A 57.3(6) 2 2
N1A C2A N1A 33.6(7) . 2
N1A C3A C1A 43.2(9) . .

loop_
_geom_bond_atom_site_label_1
_geom_bond_atom_site_label_2
_geom_bond_distance
_geom_bond_site_symmetry_2
Cu1 N6 1.943(3) .
Cu1 N1 1.953(2) .
Cu1 N3 1.994(2) .
Cu1 O1 2.0147(19) .
Cu1 N9 2.429(3) 5_566
Cu2 N9 1.966(3) .
Cu2 N2 1.968(2) .
Cu2 N3 1.978(3) .
Cu2 O1 1.9809(19) .
O1 C1 1.318(3) .
N1 C7 1.278(4) .
N1 C10 1.493(4) .
N2 C8 1.275(4) .
N2 C16 1.497(4) .
N3 N4 1.222(4) .
N4 N5 1.133(4) .
N6 N7 1.166(4) .
N7 N8 1.152(5) .
N9 N10 1.190(4) .
N9 Cu1 2.429(3) 5_566
N10 N11 1.136(5) .
C1 C6 1.408(4) .
C1 C2 1.419(4) .
C2 C3 1.398(4) .
C2 C7 1.447(4) .
C3 C4 1.385(4) .
C3 H3 0.9300 .
C4 C5 1.374(4) .
C4 C9 1.518(4) .
C5 C6 1.403(4) .
C5 H5 0.9300 .
C6 C8 1.448(4) .
C7 H7 0.9300 .
C8 H8 0.9300 .
C9 H9A 0.9600 .
C9 H9B 0.9600 .
C9 H9C 0.9600 .
C10 C15 1.500(5) .
C10 C11 1.513(5) .
C10 H10 0.9800 .
C11 C12 1.527(5) .
C11 H11A 0.9700 .
C11 H11B 0.9700 .
C12 C13 1.478(6) .
C12 H12A 0.9700 .
C12 H12B 0.9700 .
C13 C14 1.498(6) .
C13 H13A 0.9700 .
C13 H13B 0.9700 .
C14 C15 1.533(5) .
C14 H14A 0.9700 .
C14 H14B 0.9700 .
C15 H15A 0.9700 .
C15 H15B 0.9700 .
C16 C21 1.497(5) .
C16 C17 1.516(5) .
C16 H16 0.9800 .
C17 C18 1.545(6) .
C17 H17A 0.9700 .
C17 H17B 0.9700 .
C18 C19 1.480(9) .
C18 H18A 0.9700 .
C18 H18B 0.9700 .
C19 C20 1.456(7) .
C19 H19A 0.9700 .
C19 H19B 0.9700 .
C20 C21 1.529(5) .
C20 H20A 0.9700 .
C20 H20B 0.9700 .
C21 H21A 0.9700 .
C21 H21B 0.9700 .
O1A C1A 1.22(2) 2
O1A O1A 1.493(17) 2
O1A C1A 1.563(19) .
N1A N1A 0.851(15) 2
N1A C1A 1.08(2) .
N1A C2A 1.294(13) .
N1A C3A 1.374(18) .
N1A C1A 1.418(18) 2
N1A C2A 1.537(13) 2
C1A C1A 1.09(4) 2
C1A O1A 1.22(2) 2
C1A N1A 1.418(18) 2
C1A C3A 1.53(2) .
C2A C2A 0.85(3) 2
C2A N1A 1.537(13) 2
